data_4303954
loop_
_publ_author_name
'P. Fern\'andez'
'A. Sousa-Pedrares'
'J. Romero'
'J. A. Garc\'ia-V\'azquez'
'A. Sousa'
'P. P\'erez-Lourido'

_publ_section_title
;
Zinc(II), Cadmium(II), Mercury(II), and Ethylmercury(II) Complexes of
Phosphinothiol Ligands
;
_journal_name_full 'Inorganic Chemistry'
_journal_page_first 2121
_journal_page_last 2132
_journal_paper_doi 10.1021/ic7005925
_journal_volume 47
_journal_year 2008
_chemical_formula_sum 'C74 H59 Cd2 N O P4 S4'
_chemical_formula_weight 1455.14
_chemical_name_systematic
;
 ?
;
_space_group_IT_number 14
_symmetry_cell_setting monoclinic
_symmetry_space_group_name_Hall '-P 2yn'
_symmetry_space_group_name_H-M 'P 1 21/n 1'
_atom_sites_solution_hydrogens geom
_atom_sites_solution_primary direct
_atom_sites_solution_secondary difmap
_audit_creation_method SHELXL-97
_cell_angle_alpha 90.00
_cell_angle_beta 101.395(2)
_cell_angle_gamma 90.00
_cell_formula_units_Z 4
_cell_length_a 22.1791(18)
_cell_length_b 12.8523(10)
_cell_length_c 24.002(2)
_cell_measurement_temperature 293(2)
_cell_volume 6707.0(9)
_computing_cell_refinement 'Bruker SMART'
_computing_data_collection 'Bruker SMART'
_computing_structure_refinement 'SHELXL-97 (Sheldrick, 1997)'
_diffrn_ambient_temperature 293(2)
_diffrn_measured_fraction_theta_full 0.969
_diffrn_measured_fraction_theta_max 0.969
_diffrn_measurement_device_type 'CCD area detector'
_diffrn_measurement_method 'phi and omega scans'
_diffrn_radiation_monochromator graphite
_diffrn_radiation_source 'fine-focus sealed tube'
_diffrn_radiation_type MoK\a
_diffrn_radiation_wavelength 0.71073
_diffrn_reflns_av_R_equivalents 0.0716
_diffrn_reflns_av_sigmaI/netI 0.1406
_diffrn_reflns_limit_h_max 23
_diffrn_reflns_limit_h_min -23
_diffrn_reflns_limit_k_max 12
_diffrn_reflns_limit_k_min -13
_diffrn_reflns_limit_l_max 25
_diffrn_reflns_limit_l_min -22
_diffrn_reflns_number 23237
_diffrn_reflns_theta_full 22.00
_diffrn_reflns_theta_max 22.00
_diffrn_reflns_theta_min 1.40
_exptl_absorpt_coefficient_mu 0.899
_exptl_absorpt_correction_T_max 0.8921
_exptl_absorpt_correction_T_min 0.7743
_exptl_absorpt_correction_type multi-scan
_exptl_crystal_colour Colourless
_exptl_crystal_density_diffrn 1.441
_exptl_crystal_density_method 'not measured'
_exptl_crystal_description Prism
_exptl_crystal_F_000 2952
_exptl_crystal_size_max 0.30
_exptl_crystal_size_mid 0.22
_exptl_crystal_size_min 0.13
_refine_diff_density_max 0.466
_refine_diff_density_min -0.417
_refine_diff_density_rms 0.055
_refine_ls_extinction_method none
_refine_ls_goodness_of_fit_ref 0.790
_refine_ls_hydrogen_treatment constr
_refine_ls_matrix_type full
_refine_ls_number_parameters 776
_refine_ls_number_reflns 7976
_refine_ls_number_restraints 0
_refine_ls_restrained_S_all 0.790
_refine_ls_R_factor_all 0.1249
_refine_ls_R_factor_gt 0.0415
_refine_ls_shift/su_max 0.001
_refine_ls_shift/su_mean 0.000
_refine_ls_structure_factor_coef Fsqd
_refine_ls_weighting_details 'calc w=1/[\s^2^(Fo^2^)+(0.0000P)^2^+0.0000P] where P=(Fo^2^+2Fc^2^)/3'
_refine_ls_weighting_scheme calc
_refine_ls_wR_factor_gt 0.0486
_refine_ls_wR_factor_ref 0.0595
_reflns_number_gt 4011
_reflns_number_total 7976
_reflns_threshold_expression >2sigma(I)
_cod_data_source_file ic7005925_02.cif
_cod_data_source_block p387
_cod_depositor_comments
;
The following automatic conversions were performed:
'_symmetry_cell_setting' value 'Monoclinic' changed to 'monoclinic'
according to '/home/saulius/struct/CIF-dictionaries/cif_core.dic'
dictionary named 'cif_core.dic' version 2.4.1 from 2010-06-29.

Automatic conversion script
Id: cif_fix_enum 1527 2010-12-29 10:47:43Z saulius 
;
_cod_original_cell_volume 6706.9(9)
_cod_database_code 4303954

loop_
_symmetry_equiv_pos_as_xyz
'x, y, z'
'-x+1/2, y+1/2, -z+1/2'
'-x, -y, -z'
'x-1/2, -y-1/2, z-1/2'

loop_
_atom_site_label
_atom_site_type_symbol
_atom_site_fract_x
_atom_site_fract_y
_atom_site_fract_z
_atom_site_U_iso_or_equiv
_atom_site_adp_type
_atom_site_occupancy
_atom_site_symmetry_multiplicity
_atom_site_calc_flag
_atom_site_refinement_flags
_atom_site_disorder_assembly
_atom_site_disorder_group
Cd1 Cd 0.21071(2) 0.01640(4) 0.42048(2) 0.05460(17) Uani 1 1 d . . .
Cd2 Cd 0.26267(2) -0.00721(4) 0.58586(2) 0.05603(17) Uani 1 1 d . . .
O1 O 0.1612(3) 0.1603(5) 0.4270(3) 0.162(3) Uani 1 1 d . . .
S1 S 0.22798(9) 0.06998(14) 0.32273(9) 0.0718(7) Uani 1 1 d . . .
S2 S 0.16319(8) -0.04636(13) 0.51779(8) 0.0537(6) Uani 1 1 d . . .
S3 S 0.31710(7) 0.01782(13) 0.48317(7) 0.0546(5) Uani 1 1 d . . .
S4 S 0.24150(8) -0.01347(15) 0.68710(8) 0.0737(6) Uani 1 1 d . . .
P1 P 0.14247(11) 0.22363(19) 0.38207(10) 0.0716(8) Uani 1 1 d . . .
P2 P 0.13589(9) -0.14451(14) 0.39569(9) 0.0536(6) Uani 1 1 d . . .
P3 P 0.36117(8) -0.12347(14) 0.59189(9) 0.0548(6) Uani 1 1 d . . .
P4 P 0.27833(9) 0.19002(15) 0.62129(9) 0.0623(6) Uani 1 1 d . . .
C1 C 0.1157(4) 0.1714(5) 0.3118(3) 0.049(2) Uani 1 1 d . . .
C2 C 0.1522(3) 0.1025(5) 0.2884(3) 0.055(2) Uani 1 1 d . . .
C3 C 0.1272(4) 0.0605(5) 0.2364(4) 0.069(2) Uani 1 1 d . . .
H3 H 0.1500 0.0122 0.2205 0.082 Uiso 1 1 calc R . .
C4 C 0.0689(4) 0.0873(7) 0.2067(3) 0.080(3) Uani 1 1 d . . .
H4 H 0.0536 0.0580 0.1713 0.096 Uiso 1 1 calc R . .
C5 C 0.0334(4) 0.1585(6) 0.2302(4) 0.070(3) Uani 1 1 d . . .
H5 H -0.0055 0.1780 0.2109 0.084 Uiso 1 1 calc R . .
C6 C 0.0574(4) 0.1978(5) 0.2816(3) 0.061(2) Uani 1 1 d . . .
H6 H 0.0341 0.2448 0.2978 0.073 Uiso 1 1 calc R . .
C7 C 0.1989(3) 0.3218(5) 0.3784(4) 0.057(2) Uani 1 1 d . . .
C8 C 0.1980(4) 0.3738(6) 0.3277(4) 0.082(3) Uani 1 1 d . . .
H8 H 0.1704 0.3530 0.2952 0.099 Uiso 1 1 calc R . .
C9 C 0.2371(4) 0.4554(7) 0.3246(4) 0.113(4) Uani 1 1 d . . .
H9 H 0.2376 0.4886 0.2902 0.135 Uiso 1 1 calc R . .
C10 C 0.2750(5) 0.4858(8) 0.3733(6) 0.116(4) Uani 1 1 d . . .
H10 H 0.3005 0.5430 0.3725 0.139 Uiso 1 1 calc R . .
C11 C 0.2769(5) 0.4346(9) 0.4236(4) 0.121(4) Uani 1 1 d . . .
H11 H 0.3043 0.4557 0.4562 0.145 Uiso 1 1 calc R . .
C12 C 0.2380(4) 0.3516(7) 0.4259(4) 0.099(3) Uani 1 1 d . . .
H12 H 0.2388 0.3165 0.4600 0.119 Uiso 1 1 calc R . .
C13 C 0.0788(3) 0.2918(8) 0.4037(3) 0.061(2) Uani 1 1 d . . .
C14 C 0.0751(4) 0.3971(8) 0.4056(4) 0.098(3) Uani 1 1 d . . .
H14 H 0.1055 0.4376 0.3947 0.118 Uiso 1 1 calc R . .
C15 C 0.0269(6) 0.4442(9) 0.4235(5) 0.127(4) Uani 1 1 d . . .
H15 H 0.0250 0.5164 0.4255 0.152 Uiso 1 1 calc R . .
C16 C -0.0187(6) 0.3842(11) 0.4385(5) 0.123(5) Uani 1 1 d . . .
H16 H -0.0516 0.4162 0.4503 0.148 Uiso 1 1 calc R . .
C17 C -0.0163(5) 0.2807(10) 0.4362(4) 0.111(4) Uani 1 1 d . . .
H17 H -0.0480 0.2412 0.4454 0.133 Uiso 1 1 calc R . .
C18 C 0.0330(5) 0.2318(7) 0.4202(3) 0.085(3) Uani 1 1 d . . .
H18 H 0.0356 0.1595 0.4204 0.102 Uiso 1 1 calc R . .
C19 C 0.1536(3) -0.2284(6) 0.4566(3) 0.048(2) Uani 1 1 d . . .
C20 C 0.1678(3) -0.1821(5) 0.5096(3) 0.0435(19) Uani 1 1 d . . .
C21 C 0.1830(3) -0.2460(6) 0.5576(3) 0.057(2) Uani 1 1 d . . .
H21 H 0.1896 -0.2168 0.5938 0.069 Uiso 1 1 calc R . .
C22 C 0.1883(3) -0.3523(7) 0.5515(4) 0.074(3) Uani 1 1 d . . .
H22 H 0.2000 -0.3936 0.5837 0.089 Uiso 1 1 calc R . .
C23 C 0.1765(4) -0.3981(6) 0.4991(4) 0.082(3) Uani 1 1 d . . .
H23 H 0.1797 -0.4697 0.4952 0.098 Uiso 1 1 calc R . .
C24 C 0.1597(3) -0.3347(6) 0.4518(3) 0.066(2) Uani 1 1 d . . .
H24 H 0.1523 -0.3647 0.4159 0.079 Uiso 1 1 calc R . .
C25 C 0.1295(4) -0.2256(5) 0.3338(3) 0.054(2) Uani 1 1 d . . .
C26 C 0.0802(4) -0.2884(6) 0.3156(4) 0.094(3) Uani 1 1 d . . .
H26 H 0.0479 -0.2890 0.3351 0.112 Uiso 1 1 calc R . .
C27 C 0.0772(5) -0.3520(8) 0.2679(5) 0.122(4) Uani 1 1 d . . .
H27 H 0.0429 -0.3929 0.2544 0.146 Uiso 1 1 calc R . .
C28 C 0.1271(6) -0.3519(8) 0.2416(5) 0.121(5) Uani 1 1 d . . .
H28 H 0.1268 -0.3960 0.2109 0.146 Uiso 1 1 calc R . .
C29 C 0.1762(5) -0.2900(8) 0.2591(5) 0.120(4) Uani 1 1 d . . .
H29 H 0.2088 -0.2893 0.2400 0.144 Uiso 1 1 calc R . .
C30 C 0.1773(4) -0.2280(6) 0.3057(4) 0.088(3) Uani 1 1 d . . .
H30 H 0.2115 -0.1864 0.3185 0.106 Uiso 1 1 calc R . .
C31 C 0.0574(3) -0.1009(5) 0.3931(4) 0.051(2) Uani 1 1 d . . .
C32 C 0.0318(4) -0.0399(5) 0.3478(3) 0.062(2) Uani 1 1 d . . .
H32 H 0.0541 -0.0244 0.3199 0.074 Uiso 1 1 calc R . .
C33 C -0.0267(4) -0.0015(6) 0.3433(3) 0.076(2) Uani 1 1 d . . .
H33 H -0.0438 0.0383 0.3118 0.092 Uiso 1 1 calc R . .
C34 C -0.0600(3) -0.0205(6) 0.3838(4) 0.078(3) Uani 1 1 d . . .
H34 H -0.0996 0.0059 0.3804 0.094 Uiso 1 1 calc R . .
C35 C -0.0343(4) -0.0792(6) 0.4297(4) 0.085(3) Uani 1 1 d . . .
H35 H -0.0561 -0.0920 0.4584 0.102 Uiso 1 1 calc R . .
C36 C 0.0239(4) -0.1195(6) 0.4337(4) 0.078(3) Uani 1 1 d . . .
H36 H 0.0407 -0.1604 0.4649 0.094 Uiso 1 1 calc R . .
C37 C 0.3645(3) -0.1728(6) 0.5217(3) 0.049(2) Uani 1 1 d . . .
C38 C 0.3399(3) -0.1107(5) 0.4749(3) 0.049(2) Uani 1 1 d . . .
C39 C 0.3374(3) -0.1540(6) 0.4207(3) 0.062(2) Uani 1 1 d . . .
H39 H 0.3204 -0.1155 0.3886 0.075 Uiso 1 1 calc R . .
C40 C 0.3597(3) -0.2526(7) 0.4142(4) 0.066(3) Uani 1 1 d . . .
H40 H 0.3576 -0.2797 0.3780 0.080 Uiso 1 1 calc R . .
C41 C 0.3850(4) -0.3110(6) 0.4609(4) 0.078(3) Uani 1 1 d . . .
H41 H 0.4004 -0.3771 0.4564 0.094 Uiso 1 1 calc R . .
C42 C 0.3874(3) -0.2708(6) 0.5146(4) 0.065(2) Uani 1 1 d . . .
H42 H 0.4046 -0.3100 0.5463 0.078 Uiso 1 1 calc R . .
C43 C 0.3766(4) -0.2297(5) 0.6405(3) 0.056(2) Uani 1 1 d . . .
C44 C 0.3286(4) -0.2756(6) 0.6611(3) 0.075(3) Uani 1 1 d . . .
H44 H 0.2891 -0.2487 0.6501 0.090 Uiso 1 1 calc R . .
C45 C 0.3378(5) -0.3594(8) 0.6974(4) 0.106(4) Uani 1 1 d . . .
H45 H 0.3048 -0.3885 0.7106 0.127 Uiso 1 1 calc R . .
C46 C 0.3952(6) -0.3994(8) 0.7138(5) 0.131(5) Uani 1 1 d . . .
H46 H 0.4014 -0.4577 0.7373 0.157 Uiso 1 1 calc R . .
C47 C 0.4431(5) -0.3549(9) 0.6963(5) 0.128(4) Uani 1 1 d . . .
H47 H 0.4825 -0.3809 0.7091 0.153 Uiso 1 1 calc R . .
C48 C 0.4345(4) -0.2719(7) 0.6599(4) 0.092(3) Uani 1 1 d . . .
H48 H 0.4683 -0.2431 0.6480 0.110 Uiso 1 1 calc R . .
C49 C 0.4276(3) -0.0407(5) 0.6131(4) 0.055(2) Uani 1 1 d . . .
C50 C 0.4688(4) -0.0205(6) 0.5787(3) 0.079(3) Uani 1 1 d . . .
H50 H 0.4632 -0.0506 0.5428 0.094 Uiso 1 1 calc R . .
C51 C 0.5185(4) 0.0439(7) 0.5969(4) 0.102(3) Uani 1 1 d . . .
H51 H 0.5465 0.0565 0.5735 0.122 Uiso 1 1 calc R . .
C52 C 0.5264(4) 0.0892(6) 0.6494(5) 0.091(3) Uani 1 1 d . . .
H52 H 0.5593 0.1342 0.6611 0.109 Uiso 1 1 calc R . .
C53 C 0.4868(4) 0.0695(6) 0.6846(4) 0.077(3) Uani 1 1 d . . .
H53 H 0.4933 0.0990 0.7207 0.092 Uiso 1 1 calc R . .
C54 C 0.4366(3) 0.0050(6) 0.6665(3) 0.064(2) Uani 1 1 d . . .
H54 H 0.4089 -0.0077 0.6902 0.077 Uiso 1 1 calc R . .
C55 C 0.3113(3) 0.1677(6) 0.6947(3) 0.052(2) Uani 1 1 d . . .
C56 C 0.2953(3) 0.0773(6) 0.7207(3) 0.059(2) Uani 1 1 d . . .
C57 C 0.3232(4) 0.0595(6) 0.7767(4) 0.081(3) Uani 1 1 d . . .
H57 H 0.3134 -0.0005 0.7947 0.097 Uiso 1 1 calc R . .
C58 C 0.3653(4) 0.1287(9) 0.8067(4) 0.105(4) Uani 1 1 d . . .
H58 H 0.3844 0.1136 0.8439 0.125 Uiso 1 1 calc R . .
C59 C 0.3786(4) 0.2182(7) 0.7820(4) 0.096(3) Uani 1 1 d . . .
H59 H 0.4050 0.2666 0.8029 0.115 Uiso 1 1 calc R . .
C60 C 0.3530(3) 0.2373(5) 0.7264(4) 0.070(2) Uani 1 1 d . . .
H60 H 0.3636 0.2977 0.7093 0.084 Uiso 1 1 calc R . .
C61 C 0.3266(4) 0.2888(7) 0.6000(3) 0.069(3) Uani 1 1 d . . .
C62 C 0.3144(4) 0.3935(9) 0.5982(3) 0.099(3) Uani 1 1 d . . .
H62 H 0.2785 0.4174 0.6083 0.118 Uiso 1 1 calc R . .
C63 C 0.3548(5) 0.4650(7) 0.5814(4) 0.120(4) Uani 1 1 d . . .
H63 H 0.3443 0.5351 0.5784 0.144 Uiso 1 1 calc R . .
C64 C 0.4095(5) 0.4330(9) 0.5694(4) 0.106(4) Uani 1 1 d . . .
H64 H 0.4373 0.4813 0.5604 0.127 Uiso 1 1 calc R . .
C65 C 0.4230(4) 0.3301(10) 0.5709(4) 0.100(3) Uani 1 1 d . . .
H65 H 0.4599 0.3074 0.5623 0.121 Uiso 1 1 calc R . .
C66 C 0.3811(5) 0.2572(6) 0.5854(4) 0.083(3) Uani 1 1 d . . .
H66 H 0.3902 0.1866 0.5851 0.099 Uiso 1 1 calc R . .
C67 C 0.2064(4) 0.2505(6) 0.6222(4) 0.062(2) Uani 1 1 d . . .
C68 C 0.1683(5) 0.2771(7) 0.5721(4) 0.101(3) Uani 1 1 d . . .
H68 H 0.1811 0.2638 0.5382 0.121 Uiso 1 1 calc R . .
C69 C 0.1107(6) 0.3235(9) 0.5702(5) 0.132(5) Uani 1 1 d . . .
H69 H 0.0865 0.3442 0.5359 0.158 Uiso 1 1 calc R . .
C70 C 0.0912(5) 0.3373(7) 0.6201(6) 0.111(4) Uani 1 1 d . . .
H70 H 0.0529 0.3673 0.6195 0.134 Uiso 1 1 calc R . .
C71 C 0.1259(5) 0.3088(7) 0.6699(5) 0.105(4) Uani 1 1 d . . .
H71 H 0.1117 0.3167 0.7036 0.126 Uiso 1 1 calc R . .
C72 C 0.1829(4) 0.2675(6) 0.6697(4) 0.089(3) Uani 1 1 d . . .
H72 H 0.2073 0.2499 0.7046 0.107 Uiso 1 1 calc R . .
N1S N 0.4495(5) 0.4070(9) 0.4159(6) 0.174(5) Uani 1 1 d . . .
C1S C 0.4246(6) 0.3328(10) 0.4148(6) 0.134(5) Uani 1 1 d . . .
C2S C 0.3921(5) 0.2356(7) 0.4153(4) 0.172(5) Uani 1 1 d . . .
H2S1 H 0.3764 0.2304 0.4497 0.258 Uiso 1 1 calc R . .
H2S2 H 0.4197 0.1788 0.4134 0.258 Uiso 1 1 calc R . .
H2S3 H 0.3586 0.2328 0.3832 0.258 Uiso 1 1 calc R . .

loop_
_atom_site_aniso_label
_atom_site_aniso_U_11
_atom_site_aniso_U_22
_atom_site_aniso_U_33
_atom_site_aniso_U_23
_atom_site_aniso_U_13
_atom_site_aniso_U_12
Cd1 0.0508(4) 0.0596(4) 0.0544(4) 0.0035(3) 0.0128(3) 0.0000(3)
Cd2 0.0502(3) 0.0607(4) 0.0569(4) -0.0084(3) 0.0098(3) -0.0035(3)
O1 0.159(7) 0.157(7) 0.176(9) -0.023(6) 0.048(6) -0.024(5)
S1 0.0604(15) 0.0945(16) 0.0653(17) 0.0191(12) 0.0235(13) 0.0058(12)
S2 0.0502(13) 0.0657(14) 0.0471(14) -0.0068(10) 0.0141(10) 0.0000(10)
S3 0.0515(12) 0.0586(13) 0.0543(13) 0.0025(11) 0.0117(10) -0.0042(11)
S4 0.0827(15) 0.0768(15) 0.0692(15) -0.0088(13) 0.0337(12) -0.0193(13)
P1 0.0693(18) 0.094(2) 0.0499(19) 0.0105(14) 0.0085(15) -0.0190(15)
P2 0.0536(14) 0.0624(14) 0.0471(15) -0.0018(11) 0.0153(12) -0.0035(11)
P3 0.0456(14) 0.0636(14) 0.0546(16) 0.0022(12) 0.0082(12) -0.0035(11)
P4 0.0553(15) 0.0779(16) 0.0533(16) 0.0123(12) 0.0097(13) -0.0039(12)
C1 0.057(6) 0.059(5) 0.030(5) 0.001(4) 0.011(5) -0.015(4)
C2 0.063(6) 0.063(6) 0.043(6) 0.002(4) 0.019(5) -0.004(5)
C3 0.088(7) 0.077(6) 0.047(7) -0.012(5) 0.026(5) -0.009(5)
C4 0.088(8) 0.114(8) 0.037(6) 0.005(5) 0.010(6) -0.031(6)
C5 0.069(7) 0.087(7) 0.049(7) 0.006(5) 0.001(6) -0.005(5)
C6 0.064(6) 0.063(5) 0.051(6) 0.005(5) -0.001(5) 0.000(4)
C7 0.041(5) 0.077(6) 0.057(7) -0.007(5) 0.017(5) -0.022(4)
C8 0.072(7) 0.091(7) 0.086(9) 0.014(6) 0.020(6) -0.020(5)
C9 0.113(9) 0.115(9) 0.119(10) 0.001(7) 0.047(7) -0.055(6)
C10 0.107(9) 0.107(8) 0.150(12) -0.044(9) 0.064(9) -0.062(7)
C11 0.097(8) 0.181(12) 0.086(10) -0.059(8) 0.024(8) -0.064(8)
C12 0.079(7) 0.143(9) 0.078(9) -0.041(6) 0.025(6) -0.058(6)
C13 0.037(6) 0.098(7) 0.055(6) -0.015(5) 0.023(4) -0.004(5)
C14 0.090(9) 0.096(9) 0.112(9) -0.018(7) 0.030(7) 0.002(7)
C15 0.092(10) 0.134(11) 0.151(12) -0.033(8) 0.015(8) 0.014(8)
C16 0.073(9) 0.214(16) 0.076(9) -0.032(10) 0.000(7) 0.023(12)
C17 0.045(8) 0.236(14) 0.053(7) -0.002(9) 0.016(6) -0.026(10)
C18 0.056(7) 0.145(8) 0.055(7) -0.003(6) 0.012(5) -0.018(7)
C19 0.045(5) 0.050(5) 0.048(6) -0.008(4) 0.012(4) -0.001(4)
C20 0.030(4) 0.060(5) 0.043(6) 0.008(5) 0.011(4) -0.003(4)
C21 0.050(5) 0.086(6) 0.036(6) 0.005(5) 0.010(4) -0.003(5)
C22 0.070(6) 0.070(7) 0.078(8) 0.025(6) 0.003(6) 0.000(5)
C23 0.104(7) 0.043(6) 0.097(9) -0.013(6) 0.018(7) -0.005(5)
C24 0.073(6) 0.073(7) 0.054(6) 0.008(5) 0.018(5) -0.008(5)
C25 0.056(6) 0.060(5) 0.047(6) -0.009(4) 0.012(5) 0.000(5)
C26 0.099(8) 0.110(8) 0.071(8) -0.042(6) 0.016(6) -0.023(6)
C27 0.109(10) 0.148(10) 0.096(11) -0.049(8) -0.010(8) -0.010(8)
C28 0.156(13) 0.102(9) 0.098(10) -0.052(7) 0.006(10) 0.026(9)
C29 0.146(11) 0.118(9) 0.110(11) -0.045(7) 0.057(9) -0.011(8)
C30 0.093(8) 0.092(7) 0.085(8) -0.036(6) 0.030(7) 0.001(6)
C31 0.061(6) 0.043(5) 0.048(6) 0.000(4) 0.007(5) -0.002(4)
C32 0.057(6) 0.064(6) 0.070(7) 0.000(5) 0.027(5) -0.004(4)
C33 0.074(7) 0.083(6) 0.073(7) 0.005(6) 0.015(5) 0.006(6)
C34 0.040(5) 0.103(7) 0.083(7) -0.009(6) -0.006(5) 0.005(5)
C35 0.047(6) 0.141(8) 0.076(8) 0.014(6) 0.032(5) 0.017(5)
C36 0.060(7) 0.103(7) 0.073(8) 0.033(5) 0.014(6) 0.002(6)
C37 0.038(5) 0.049(5) 0.060(6) -0.007(5) 0.014(4) -0.001(4)
C38 0.034(5) 0.067(6) 0.045(6) -0.010(5) 0.009(4) -0.014(4)
C39 0.052(5) 0.075(6) 0.059(7) -0.005(5) 0.009(5) -0.022(5)
C40 0.069(7) 0.071(7) 0.068(7) -0.029(6) 0.035(5) -0.022(5)
C41 0.092(7) 0.039(6) 0.105(9) -0.010(6) 0.024(7) -0.009(5)
C42 0.066(6) 0.061(6) 0.067(7) -0.006(5) 0.008(5) 0.002(5)
C43 0.041(5) 0.066(6) 0.061(6) 0.012(4) 0.007(5) 0.004(5)
C44 0.060(7) 0.093(7) 0.072(7) 0.023(5) 0.017(5) 0.002(5)
C45 0.135(11) 0.108(9) 0.074(8) 0.033(6) 0.018(7) -0.041(7)
C46 0.161(14) 0.113(9) 0.104(10) 0.055(7) -0.012(10) 0.013(10)
C47 0.099(10) 0.131(11) 0.141(12) 0.050(8) -0.004(8) 0.020(8)
C48 0.074(8) 0.094(7) 0.101(9) 0.025(6) -0.002(6) 0.010(6)
C49 0.042(5) 0.069(6) 0.055(6) 0.006(5) 0.010(5) 0.006(4)
C50 0.061(6) 0.104(7) 0.072(7) -0.034(5) 0.015(5) -0.034(5)
C51 0.091(8) 0.145(9) 0.074(8) -0.036(6) 0.031(6) -0.053(6)
C52 0.070(7) 0.093(7) 0.105(10) -0.018(6) 0.004(7) -0.037(5)
C53 0.070(7) 0.084(7) 0.074(8) -0.018(5) 0.009(6) -0.013(5)
C54 0.056(5) 0.079(6) 0.058(6) 0.002(5) 0.012(4) 0.002(5)
C55 0.042(5) 0.059(5) 0.054(6) -0.003(5) 0.010(4) -0.003(4)
C56 0.059(6) 0.086(6) 0.032(6) 0.003(5) 0.009(5) 0.012(5)
C57 0.072(7) 0.104(7) 0.069(8) 0.031(6) 0.019(6) 0.001(5)
C58 0.079(8) 0.187(12) 0.040(7) 0.022(7) -0.009(6) 0.000(7)
C59 0.077(7) 0.149(10) 0.055(8) -0.023(7) -0.002(6) -0.038(7)
C60 0.069(6) 0.081(6) 0.052(7) -0.010(5) -0.004(5) -0.018(5)
C61 0.077(7) 0.068(7) 0.058(6) 0.008(5) 0.005(5) 0.005(6)
C62 0.109(9) 0.090(8) 0.106(9) 0.014(6) 0.044(6) 0.007(7)
C63 0.120(10) 0.081(8) 0.162(11) 0.030(7) 0.038(8) -0.020(8)
C64 0.091(9) 0.109(10) 0.112(9) 0.026(7) 0.007(7) -0.036(8)
C65 0.065(7) 0.140(10) 0.097(8) 0.026(8) 0.018(6) -0.017(8)
C66 0.084(8) 0.078(7) 0.084(8) 0.013(5) 0.014(6) 0.006(7)
C67 0.063(6) 0.077(6) 0.043(6) 0.014(5) 0.001(6) -0.004(5)
C68 0.085(8) 0.142(9) 0.074(9) 0.026(6) 0.008(7) -0.003(7)
C69 0.089(11) 0.171(11) 0.115(12) 0.058(10) -0.029(9) 0.008(8)
C70 0.078(9) 0.101(8) 0.154(14) 0.033(9) 0.018(10) 0.023(6)
C71 0.090(9) 0.112(8) 0.116(11) 0.020(7) 0.031(8) 0.040(6)
C72 0.079(8) 0.101(7) 0.084(9) 0.003(6) 0.007(7) 0.044(6)
N1S 0.128(10) 0.203(12) 0.211(12) 0.029(10) 0.085(8) -0.019(7)
C1S 0.114(12) 0.171(16) 0.143(11) 0.035(12) 0.083(9) -0.010(10)
C2S 0.199(13) 0.136(10) 0.205(14) -0.010(9) 0.101(10) -0.028(9)

loop_
_atom_type_symbol
_atom_type_description
_atom_type_scat_dispersion_real
_atom_type_scat_dispersion_imag
_atom_type_scat_source
C C 0.0033 0.0016 'International Tables Vol C Tables 4.2.6.8 and 6.1.1.4'
H H 0.0000 0.0000 'International Tables Vol C Tables 4.2.6.8 and 6.1.1.4'
N N 0.0061 0.0033 'International Tables Vol C Tables 4.2.6.8 and 6.1.1.4'
P P 0.1023 0.0942 'International Tables Vol C Tables 4.2.6.8 and 6.1.1.4'
S S 0.1246 0.1234 'International Tables Vol C Tables 4.2.6.8 and 6.1.1.4'
O O 0.0106 0.0060 'International Tables Vol C Tables 4.2.6.8 and 6.1.1.4'
Cd Cd -0.8075 1.2024 'International Tables Vol C Tables 4.2.6.8 and 6.1.1.4'

loop_
_geom_angle_atom_site_label_1
_geom_angle_atom_site_label_2
_geom_angle_atom_site_label_3
_geom_angle
_geom_angle_site_symmetry_1
_geom_angle_site_symmetry_3
_geom_angle_publ_flag
O1 Cd1 S3 112.06(18) . . ?
O1 Cd1 S1 90.3(2) . . ?
S3 Cd1 S1 104.66(6) . . ?
O1 Cd1 P2 112.24(17) . . ?
S3 Cd1 P2 127.45(6) . . ?
S1 Cd1 P2 101.90(6) . . ?
O1 Cd1 S2 84.8(2) . . ?
S3 Cd1 S2 88.13(6) . . ?
S1 Cd1 S2 167.21(6) . . ?
P2 Cd1 S2 69.35(6) . . ?
S2 Cd2 S4 107.87(6) . . ?
S2 Cd2 P3 122.24(6) . . ?
S4 Cd2 P3 103.64(6) . . ?
S2 Cd2 P4 115.91(6) . . ?
S4 Cd2 P4 76.42(6) . . ?
P3 Cd2 P4 117.86(6) . . ?
S2 Cd2 S3 86.04(6) . . ?
S4 Cd2 S3 166.01(5) . . ?
P3 Cd2 S3 68.72(6) . . ?
P4 Cd2 S3 96.47(6) . . ?
P1 O1 Cd1 122.5(5) . . ?
C2 S1 Cd1 101.0(3) . . ?
C20 S2 Cd2 102.0(2) . . ?
C20 S2 Cd1 98.6(3) . . ?
Cd2 S2 Cd1 93.23(6) . . ?
C38 S3 Cd1 100.5(2) . . ?
C38 S3 Cd2 99.5(3) . . ?
Cd1 S3 Cd2 90.49(5) . . ?
C56 S4 Cd2 100.4(3) . . ?
O1 P1 C7 110.9(4) . . ?
O1 P1 C1 121.0(4) . . ?
C7 P1 C1 108.7(4) . . ?
O1 P1 C13 101.3(5) . . ?
C7 P1 C13 105.3(4) . . ?
C1 P1 C13 108.3(4) . . ?
C19 P2 C25 107.1(3) . . ?
C19 P2 C31 105.5(4) . . ?
C25 P2 C31 103.4(4) . . ?
C19 P2 Cd1 105.1(2) . . ?
C25 P2 Cd1 125.6(3) . . ?
C31 P2 Cd1 108.7(2) . . ?
C43 P3 C49 103.0(3) . . ?
C43 P3 C37 107.5(4) . . ?
C49 P3 C37 106.7(4) . . ?
C43 P3 Cd2 121.4(3) . . ?
C49 P3 Cd2 107.7(2) . . ?
C37 P3 Cd2 109.5(2) . . ?
C67 P4 C55 104.5(4) . . ?
C67 P4 C61 106.2(4) . . ?
C55 P4 C61 104.0(4) . . ?
C67 P4 Cd2 111.0(3) . . ?
C55 P4 Cd2 99.4(2) . . ?
C61 P4 Cd2 128.8(3) . . ?
C2 C1 C6 119.9(7) . . ?
C2 C1 P1 120.3(6) . . ?
C6 C1 P1 119.8(7) . . ?
C3 C2 C1 117.1(7) . . ?
C3 C2 S1 120.4(7) . . ?
C1 C2 S1 122.5(7) . . ?
C2 C3 C4 122.5(8) . . ?
C3 C4 C5 119.8(8) . . ?
C6 C5 C4 117.7(8) . . ?
C5 C6 C1 123.1(8) . . ?
C12 C7 C8 120.2(8) . . ?
C12 C7 P1 119.8(8) . . ?
C8 C7 P1 119.7(7) . . ?
C9 C8 C7 121.2(8) . . ?
C10 C9 C8 117.6(10) . . ?
C9 C10 C11 121.9(11) . . ?
C10 C11 C12 119.8(10) . . ?
C7 C12 C11 119.3(9) . . ?
C14 C13 C18 119.3(8) . . ?
C14 C13 P1 123.0(8) . . ?
C18 C13 P1 117.7(8) . . ?
C13 C14 C15 120.5(10) . . ?
C14 C15 C16 119.6(13) . . ?
C17 C16 C15 120.8(16) . . ?
C16 C17 C18 120.5(14) . . ?
C17 C18 C13 119.2(9) . . ?
C24 C19 C20 119.6(7) . . ?
C24 C19 P2 122.4(6) . . ?
C20 C19 P2 117.6(6) . . ?
C19 C20 C21 118.6(6) . . ?
C19 C20 S2 121.4(6) . . ?
C21 C20 S2 119.9(7) . . ?
C22 C21 C20 120.3(7) . . ?
C23 C22 C21 121.2(8) . . ?
C22 C23 C24 118.2(8) . . ?
C19 C24 C23 122.0(8) . . ?
C26 C25 C30 118.8(8) . . ?
C26 C25 P2 122.4(8) . . ?
C30 C25 P2 118.7(7) . . ?
C25 C26 C27 121.0(9) . . ?
C28 C27 C26 117.6(10) . . ?
C29 C28 C27 122.1(11) . . ?
C28 C29 C30 118.7(11) . . ?
C25 C30 C29 121.8(9) . . ?
C36 C31 C32 118.0(7) . . ?
C36 C31 P2 125.2(7) . . ?
C32 C31 P2 116.7(7) . . ?
C31 C32 C33 120.5(8) . . ?
C34 C33 C32 121.3(8) . . ?
C33 C34 C35 118.6(8) . . ?
C34 C35 C36 120.1(8) . . ?
C31 C36 C35 121.4(8) . . ?
C42 C37 C38 121.0(7) . . ?
C42 C37 P3 121.2(7) . . ?
C38 C37 P3 117.7(6) . . ?
C37 C38 C39 117.1(7) . . ?
C37 C38 S3 121.6(6) . . ?
C39 C38 S3 121.2(7) . . ?
C40 C39 C38 121.1(7) . . ?
C41 C40 C39 120.6(8) . . ?
C40 C41 C42 119.4(8) . . ?
C41 C42 C37 120.7(8) . . ?
C48 C43 C44 115.9(7) . . ?
C48 C43 P3 124.4(7) . . ?
C44 C43 P3 119.7(7) . . ?
C45 C44 C43 122.0(8) . . ?
C46 C45 C44 119.6(10) . . ?
C47 C46 C45 120.1(12) . . ?
C46 C47 C48 120.8(11) . . ?
C47 C48 C43 121.5(9) . . ?
C50 C49 C54 119.0(7) . . ?
C50 C49 P3 123.1(7) . . ?
C54 C49 P3 117.9(7) . . ?
C49 C50 C51 120.6(7) . . ?
C52 C51 C50 119.8(9) . . ?
C53 C52 C51 120.9(9) . . ?
C52 C53 C54 119.7(8) . . ?
C53 C54 C49 120.0(7) . . ?
C56 C55 C60 119.1(7) . . ?
C56 C55 P4 118.8(6) . . ?
C60 C55 P4 122.0(6) . . ?
C57 C56 C55 117.9(7) . . ?
C57 C56 S4 118.1(7) . . ?
C55 C56 S4 124.0(6) . . ?
C56 C57 C58 121.7(8) . . ?
C59 C58 C57 120.1(9) . . ?
C58 C59 C60 119.8(9) . . ?
C59 C60 C55 121.3(8) . . ?
C62 C61 C66 117.1(8) . . ?
C62 C61 P4 125.3(9) . . ?
C66 C61 P4 117.6(8) . . ?
C61 C62 C63 121.4(9) . . ?
C64 C63 C62 120.7(10) . . ?
C65 C64 C63 119.3(10) . . ?
C64 C65 C66 120.2(10) . . ?
C61 C66 C65 121.2(9) . . ?
C72 C67 C68 115.1(9) . . ?
C72 C67 P4 124.8(7) . . ?
C68 C67 P4 119.9(9) . . ?
C67 C68 C69 122.4(10) . . ?
C70 C69 C68 118.2(11) . . ?
C71 C70 C69 121.6(12) . . ?
C70 C71 C72 118.0(11) . . ?
C67 C72 C71 124.7(9) . . ?
N1S C1S C2S 178.2(18) . . ?

loop_
_geom_bond_atom_site_label_1
_geom_bond_atom_site_label_2
_geom_bond_distance
_geom_bond_site_symmetry_2
_geom_bond_publ_flag
Cd1 O1 2.172(7) . ?
Cd1 S3 2.5356(16) . ?
Cd1 S1 2.546(2) . ?
Cd1 P2 2.6447(19) . ?
Cd1 S2 2.862(2) . ?
Cd2 S2 2.5232(17) . ?
Cd2 S4 2.566(2) . ?
Cd2 P3 2.6270(19) . ?
Cd2 P4 2.674(2) . ?
Cd2 S3 2.9684(19) . ?
O1 P1 1.349(7) . ?
S1 C2 1.770(7) . ?
S2 C20 1.760(6) . ?
S3 C38 1.750(7) . ?
S4 C56 1.748(7) . ?
P1 C7 1.791(7) . ?
P1 C1 1.802(7) . ?
P1 C13 1.823(8) . ?
P2 C19 1.795(7) . ?
P2 C25 1.798(7) . ?
P2 C31 1.817(7) . ?
P3 C43 1.784(7) . ?
P3 C49 1.808(7) . ?
P3 C37 1.814(7) . ?
P4 C67 1.779(8) . ?
P4 C55 1.792(7) . ?
P4 C61 1.799(8) . ?
C1 C2 1.392(8) . ?
C1 C6 1.392(8) . ?
C2 C3 1.372(8) . ?
C3 C4 1.390(8) . ?
C4 C5 1.397(9) . ?
C5 C6 1.343(8) . ?
C7 C12 1.346(9) . ?
C7 C8 1.384(9) . ?
C8 C9 1.373(9) . ?
C9 C10 1.357(10) . ?
C10 C11 1.369(11) . ?
C11 C12 1.381(10) . ?
C13 C14 1.357(9) . ?
C13 C18 1.394(9) . ?
C14 C15 1.370(11) . ?
C15 C16 1.373(13) . ?
C16 C17 1.333(11) . ?
C17 C18 1.378(11) . ?
C19 C24 1.380(8) . ?
C19 C20 1.384(8) . ?
C20 C21 1.402(8) . ?
C21 C22 1.382(8) . ?
C22 C23 1.368(9) . ?
C23 C24 1.385(9) . ?
C25 C26 1.361(9) . ?
C25 C30 1.364(9) . ?
C26 C27 1.397(10) . ?
C27 C28 1.376(12) . ?
C28 C29 1.348(11) . ?
C29 C30 1.368(10) . ?
C31 C36 1.360(9) . ?
C31 C32 1.369(8) . ?
C32 C33 1.372(8) . ?
C33 C34 1.355(9) . ?
C34 C35 1.364(9) . ?
C35 C36 1.377(9) . ?
C37 C42 1.381(8) . ?
C37 C38 1.398(8) . ?
C38 C39 1.407(8) . ?
C39 C40 1.380(8) . ?
C40 C41 1.373(9) . ?
C41 C42 1.379(9) . ?
C43 C48 1.387(8) . ?
C43 C44 1.392(9) . ?
C44 C45 1.375(9) . ?
C45 C46 1.357(11) . ?
C46 C47 1.345(12) . ?
C47 C48 1.368(10) . ?
C49 C50 1.370(8) . ?
C49 C54 1.389(8) . ?
C50 C51 1.378(8) . ?
C51 C52 1.367(10) . ?
C52 C53 1.358(10) . ?
C53 C54 1.387(8) . ?
C55 C56 1.398(8) . ?
C55 C60 1.399(8) . ?
C56 C57 1.383(9) . ?
C57 C58 1.384(9) . ?
C58 C59 1.353(10) . ?
C59 C60 1.365(9) . ?
C61 C62 1.371(9) . ?
C61 C66 1.385(10) . ?
C62 C63 1.397(10) . ?
C63 C64 1.366(11) . ?
C64 C65 1.354(10) . ?
C65 C66 1.410(9) . ?
C67 C72 1.363(10) . ?
C67 C68 1.368(10) . ?
C68 C69 1.402(11) . ?
C69 C70 1.363(13) . ?
C70 C71 1.338(11) . ?
C71 C72 1.373(10) . ?
N1S C1S 1.099(12) . ?
C1S C2S 1.444(11) . ?
